data_7226537
loop_
_publ_author_name
'Zhao, Zhou'
'Yang, Dan'
'Xing, Bo'
'Ma, Chao'
'Sun, Zhen-Gang'
'Zhu, Yanyu'
'Li, Huan-Yu'
'Li, Jing'

_publ_section_title
;
 Cadmium(II) carboxyphosphonates based on the mixed
 ligands&#xFF1A;syntheses, crystal structures and recognition properties
 for amino acids
;
_journal_name_full 'RSC Adv.'
_journal_paper_doi 10.1039/C6RA20434A
_journal_year 2016
_chemical_formula_sum 'C16 H21 Cd N4 O7 P'
_chemical_formula_weight 524.74
_space_group_crystal_system orthorhombic
_space_group_IT_number 33
_space_group_name_Hall 'P 2c -2n'
_space_group_name_H-M_alt 'P n a 21'
_symmetry_space_group_name_Hall 'P 2c -2n'
_symmetry_space_group_name_H-M 'P n a 21'
_atom_sites_solution_hydrogens difmap
_atom_sites_solution_primary direct
_atom_sites_solution_secondary difmap
_audit_creation_method SHELXL-2014/7
_audit_update_record
;
2016-08-06 deposited with the CCDC.
2016-09-12 downloaded from the CCDC.
;
_cell_angle_alpha 90
_cell_angle_beta 90
_cell_angle_gamma 90
_cell_formula_units_Z 4
_cell_length_a 15.0118(11)
_cell_length_b 19.3190(13)
_cell_length_c 6.7250(3)
_cell_measurement_reflns_used 7982
_cell_measurement_temperature 293(2)
_cell_measurement_theta_max 30.03
_cell_measurement_theta_min 2.22
_cell_volume 1950.3(2)
_computing_cell_refinement 'Bruker SMART'
_computing_data_collection 'Bruker SMART'
_computing_data_reduction 'Bruker SHELXTL'
_computing_molecular_graphics 'Bruker SHELXTL'
_computing_publication_material 'Bruker SHELXTL'
_computing_structure_refinement 'SHELXL-2014/7 (Sheldrick, 2014)'
_computing_structure_solution 'SHELXL-2014/7 (Sheldrick, 2014)'
_diffrn_ambient_temperature 293(2)
_diffrn_measured_fraction_theta_full 0.998
_diffrn_measured_fraction_theta_max 0.997
_diffrn_measurement_device_type 'CCD area detector'
_diffrn_measurement_method 'phi and omega scans'
_diffrn_radiation_type MoK\a
_diffrn_radiation_wavelength 0.71073
_diffrn_reflns_av_R_equivalents 0.0364
_diffrn_reflns_av_unetI/netI 0.0493
_diffrn_reflns_Laue_measured_fraction_full 0.998
_diffrn_reflns_Laue_measured_fraction_max 0.997
_diffrn_reflns_limit_h_max 18
_diffrn_reflns_limit_h_min -15
_diffrn_reflns_limit_k_max 24
_diffrn_reflns_limit_k_min -19
_diffrn_reflns_limit_l_max 8
_diffrn_reflns_limit_l_min -8
_diffrn_reflns_number 7333
_diffrn_reflns_point_group_measured_fraction_full 0.892
_diffrn_reflns_point_group_measured_fraction_max 0.869
_diffrn_reflns_theta_full 25.242
_diffrn_reflns_theta_max 26.497
_diffrn_reflns_theta_min 2.911
_diffrn_source 'fine-focus sealed tube'
_exptl_absorpt_coefficient_mu 1.250
_exptl_absorpt_correction_T_max 0.8514
_exptl_absorpt_correction_T_min 0.8175
_exptl_absorpt_correction_type empirical
_exptl_absorpt_process_details sadabs
_exptl_crystal_colour colourless
_exptl_crystal_density_diffrn 1.787
_exptl_crystal_density_method 'not measured'
_exptl_crystal_description block
_exptl_crystal_F_000 1056
_exptl_crystal_size_max 0.168
_exptl_crystal_size_mid 0.154
_exptl_crystal_size_min 0.133
_refine_diff_density_max 0.714
_refine_diff_density_min -0.467
_refine_diff_density_rms 0.095
_refine_ls_abs_structure_details
;
 Flack x determined using 1052 quotients [(I+)-(I-)]/[(I+)+(I-)]
 (Parsons, Flack and Wagner, Acta Cryst. B69 (2013) 249-259).
;
_refine_ls_abs_structure_Flack 0.02(3)
_refine_ls_extinction_method none
_refine_ls_goodness_of_fit_ref 1.069
_refine_ls_hydrogen_treatment constr
_refine_ls_matrix_type full
_refine_ls_number_parameters 262
_refine_ls_number_reflns 3517
_refine_ls_number_restraints 1
_refine_ls_restrained_S_all 1.069
_refine_ls_R_factor_all 0.0475
_refine_ls_R_factor_gt 0.0371
_refine_ls_shift/su_max 0.003
_refine_ls_shift/su_mean 0.000
_refine_ls_structure_factor_coef Fsqd
_refine_ls_weighting_details 'w=1/[\s^2^(Fo^2^)+(0.0410P)^2^+1.5102P] where P=(Fo^2^+2Fc^2^)/3'
_refine_ls_weighting_scheme calc
_refine_ls_wR_factor_gt 0.0857
_refine_ls_wR_factor_ref 0.0940
_reflns_Friedel_coverage 0.601
_reflns_Friedel_fraction_full 0.763
_reflns_Friedel_fraction_max 0.715
_reflns_number_gt 3078
_reflns_number_total 3517
_reflns_threshold_expression 'I > 2\s(I)'
_cod_data_source_file c6ra20434a2.cif
_cod_data_source_block szg244
_cod_database_code 7226537
_shelx_shelxl_version_number 2014/7
_shelx_space_group_comment
;
The symmetry employed for this shelxl refinement is uniquely defined
by the following loop, which should always be used as a source of
symmetry information in preference to the above space-group names.
They are only intended as comments.
;
_shelx_estimated_absorpt_t_min 0.818
_shelx_estimated_absorpt_t_max 0.851

loop_
_space_group_symop_operation_xyz
'x, y, z'
'-x, -y, z+1/2'
'x+1/2, -y+1/2, z'
'-x+1/2, y+1/2, z+1/2'

loop_
_atom_site_label
_atom_site_type_symbol
_atom_site_fract_x
_atom_site_fract_y
_atom_site_fract_z
_atom_site_U_iso_or_equiv
_atom_site_adp_type
_atom_site_occupancy
_atom_site_site_symmetry_order
_atom_site_calc_flag
_atom_site_refinement_flags_posn
_atom_site_refinement_flags_adp
Cd1 Cd 0.35133(3) 0.62771(2) 0.23730(12) 0.02747(16) Uani 1 1 d . .
P1 P 0.30576(13) 1.04455(10) 1.0066(3) 0.0281(4) Uani 1 1 d . .
O1 O 0.2397(4) 1.0088(3) 1.1355(9) 0.0485(16) Uani 1 1 d . .
O2 O 0.2747(4) 1.0749(3) 0.8141(8) 0.0400(14) Uani 1 1 d . .
O3 O 0.3474(4) 1.1038(3) 1.1429(9) 0.0392(14) Uani 1 1 d . .
O4 O 0.3569(4) 0.6819(3) 0.5669(8) 0.0342(13) Uani 1 1 d . .
O5 O 0.3335(4) 0.7456(3) 0.3019(8) 0.0369(14) Uani 1 1 d . .
O6 O 0.2989(5) 0.6348(3) -0.0760(9) 0.0529(17) Uani 1 1 d . .
H6A H 0.3053 0.5959 -0.1331 0.079 Uiso 1 1 d R U
H6B H 0.2440 0.6454 -0.0731 0.079 Uiso 1 1 d R U
N1 N 0.4221(4) 0.5210(3) 0.2060(11) 0.0313(15) Uani 1 1 d . .
N2 N 0.5018(4) 0.6515(3) 0.1892(10) 0.0355(17) Uani 1 1 d . .
N3 N 0.5503(4) 0.4654(3) 0.1873(8) 0.0316(15) Uani 1 1 d . .
H3A H 0.5818 0.4616 0.0739 0.038 Uiso 1 1 d R U
N4 N 0.6389(4) 0.6094(4) 0.1731(10) 0.0350(17) Uani 1 1 d . .
H4A H 0.6628 0.5902 0.0634 0.042 Uiso 1 1 d R U
C1 C 0.3465(5) 0.7399(4) 0.4865(11) 0.0283(17) Uani 1 1 d . .
C2 C 0.3534(6) 0.8053(5) 0.6087(14) 0.031(2) Uani 1 1 d . .
C3 C 0.3724(7) 0.8008(5) 0.8120(14) 0.038(2) Uani 1 1 d . .
H3 H 0.3760 0.7579 0.8743 0.045 Uiso 1 1 d R U
C4 C 0.3863(8) 0.8609(5) 0.9200(15) 0.041(2) Uani 1 1 d . .
H4 H 0.4002 0.8572 1.0544 0.050 Uiso 1 1 d R U
C5 C 0.3803(7) 0.9260(5) 0.8346(15) 0.033(2) Uani 1 1 d . .
C6 C 0.3575(6) 0.9289(6) 0.6355(16) 0.036(3) Uani 1 1 d . .
H6 H 0.3514 0.9718 0.5742 0.043 Uiso 1 1 d R U
C7 C 0.3425(6) 0.8693(4) 0.5255(16) 0.037(2) Uani 1 1 d . .
H7 H 0.3258 0.8730 0.3927 0.045 Uiso 1 1 d R U
C8 C 0.4000(5) 0.9895(4) 0.9588(12) 0.0315(17) Uani 1 1 d . .
H8A H 0.4452 1.0165 0.8910 0.038 Uiso 1 1 d R U
H8B H 0.4249 0.9747 1.0850 0.038 Uiso 1 1 d R U
C9 C 0.3972(9) 1.1604(6) 1.061(2) 0.080(4) Uani 1 1 d . .
H9A H 0.4591 1.1466 1.0494 0.096 Uiso 1 1 d R U
H9B H 0.3753 1.1702 0.9282 0.096 Uiso 1 1 d R U
C10 C 0.3921(8) 1.2221(5) 1.178(2) 0.080(5) Uani 1 1 d . .
H10A H 0.3311 1.2308 1.2127 0.120 Uiso 1 1 d R U
H10B H 0.4149 1.2605 1.1027 0.120 Uiso 1 1 d R U
H10C H 0.4268 1.2165 1.2967 0.120 Uiso 1 1 d R U
C11 C 0.4060(5) 0.4509(4) 0.2056(13) 0.0367(19) Uani 1 1 d . .
H11 H 0.3501 0.4304 0.2131 0.044 Uiso 1 1 d R U
C12 C 0.4848(5) 0.4162(4) 0.1929(12) 0.039(2) Uani 1 1 d . .
H12 H 0.4926 0.3684 0.1891 0.047 Uiso 1 1 d R U
C13 C 0.5099(5) 0.5269(4) 0.1943(10) 0.0263(17) Uani 1 1 d . .
C14 C 0.5516(5) 0.5943(4) 0.1840(10) 0.0312(18) Uani 1 1 d . .
C15 C 0.6451(6) 0.6797(5) 0.1618(15) 0.048(3) Uani 1 1 d . .
H15 H 0.6972 0.7055 0.1499 0.057 Uiso 1 1 d R U
C16 C 0.5609(6) 0.7055(4) 0.1739(14) 0.048(3) Uani 1 1 d . .
H16 H 0.5459 0.7522 0.1722 0.058 Uiso 1 1 d R U
O1W O 0.413(3) 0.108(2) 0.549(6) 0.53(3) Uani 1 1 d . .
H1WB H 0.4123 0.0853 0.4410 0.790 Uiso 1 1 d R U
H1WC H 0.4617 0.1011 0.6096 0.790 Uiso 1 1 d R U

loop_
_atom_site_aniso_label
_atom_site_aniso_U_11
_atom_site_aniso_U_22
_atom_site_aniso_U_33
_atom_site_aniso_U_23
_atom_site_aniso_U_13
_atom_site_aniso_U_12
Cd1 0.0294(3) 0.0240(2) 0.0290(3) -0.0043(3) 0.0014(4) 0.0013(2)
P1 0.0273(9) 0.0240(9) 0.0329(10) -0.0069(8) 0.0011(9) -0.0007(8)
O1 0.043(3) 0.042(3) 0.060(4) 0.002(3) 0.015(3) -0.011(3)
O2 0.039(3) 0.037(3) 0.044(3) -0.007(3) -0.005(3) 0.009(3)
O3 0.040(3) 0.032(3) 0.046(3) -0.016(3) -0.004(3) 0.002(3)
O4 0.047(4) 0.023(3) 0.033(3) -0.004(2) 0.000(3) 0.002(2)
O5 0.052(4) 0.033(3) 0.026(3) -0.004(2) -0.005(3) 0.010(3)
O6 0.059(4) 0.063(5) 0.037(3) -0.001(3) -0.012(3) -0.017(3)
N1 0.031(3) 0.030(3) 0.033(4) -0.002(3) 0.002(3) 0.000(2)
N2 0.035(3) 0.030(3) 0.042(5) -0.005(3) 0.001(3) 0.001(3)
N3 0.033(3) 0.037(4) 0.025(4) 0.001(2) 0.004(3) 0.006(3)
N4 0.026(3) 0.045(4) 0.034(4) -0.008(3) -0.002(3) 0.000(3)
C1 0.030(4) 0.023(4) 0.032(4) -0.013(3) 0.003(4) 0.002(3)
C2 0.032(5) 0.026(5) 0.035(5) -0.008(4) 0.004(4) 0.004(3)
C3 0.061(6) 0.023(4) 0.030(5) -0.002(4) -0.003(4) -0.001(4)
C4 0.058(7) 0.036(5) 0.030(5) -0.004(4) -0.011(5) -0.007(5)
C5 0.031(5) 0.026(5) 0.042(6) -0.006(4) 0.002(4) 0.002(4)
C6 0.043(6) 0.024(5) 0.040(6) 0.000(4) 0.002(4) 0.005(4)
C7 0.044(6) 0.035(5) 0.033(5) -0.004(4) -0.003(4) 0.004(4)
C8 0.034(4) 0.022(4) 0.039(4) -0.009(3) -0.004(4) 0.002(3)
C9 0.070(8) 0.056(7) 0.114(11) -0.037(7) 0.026(8) -0.040(6)
C10 0.068(7) 0.043(6) 0.128(14) -0.023(7) -0.010(8) -0.006(5)
C11 0.038(4) 0.034(4) 0.038(5) -0.005(4) 0.005(4) -0.005(3)
C12 0.051(5) 0.027(4) 0.039(6) 0.001(3) 0.005(4) 0.002(4)
C13 0.028(4) 0.028(3) 0.022(4) -0.003(3) 0.005(3) 0.003(3)
C14 0.034(4) 0.029(4) 0.031(5) -0.002(3) -0.001(3) -0.001(3)
C15 0.036(5) 0.042(5) 0.064(6) -0.008(4) 0.001(4) -0.013(4)
C16 0.040(5) 0.027(4) 0.077(7) -0.008(4) -0.004(5) -0.002(4)
O1W 0.44(5) 0.83(8) 0.31(4) -0.04(5) 0.19(4) 0.01(5)

loop_
_atom_type_symbol
_atom_type_description
_atom_type_scat_dispersion_real
_atom_type_scat_dispersion_imag
_atom_type_scat_source
C C 0.0033 0.0016 'International Tables Vol C Tables 4.2.6.8 and 6.1.1.4'
H H 0.0000 0.0000 'International Tables Vol C Tables 4.2.6.8 and 6.1.1.4'
N N 0.0061 0.0033 'International Tables Vol C Tables 4.2.6.8 and 6.1.1.4'
O O 0.0106 0.0060 'International Tables Vol C Tables 4.2.6.8 and 6.1.1.4'
P P 0.1023 0.0942 'International Tables Vol C Tables 4.2.6.8 and 6.1.1.4'
Cd Cd -0.8075 1.2024 'International Tables Vol C Tables 4.2.6.8 and 6.1.1.4'

loop_
_geom_angle_atom_site_label_1
_geom_angle_atom_site_label_2
_geom_angle_atom_site_label_3
_geom_angle
_geom_angle_site_symmetry_1
_geom_angle_site_symmetry_3
O2 Cd1 O6 87.0(2) 4_544 .
O2 Cd1 N2 162.6(2) 4_544 .
O6 Cd1 N2 101.3(2) . .
O2 Cd1 N1 90.1(2) 4_544 .
O6 Cd1 N1 97.4(3) . .
N2 Cd1 N1 73.8(2) . .
O2 Cd1 O5 108.0(2) 4_544 .
O6 Cd1 O5 94.3(2) . .
N2 Cd1 O5 86.8(2) . .
N1 Cd1 O5 158.9(2) . .
O2 Cd1 O4 90.86(19) 4_544 .
O6 Cd1 O4 146.2(2) . .
N2 Cd1 O4 90.5(2) . .
N1 Cd1 O4 116.4(2) . .
O5 Cd1 O4 54.50(18) . .
O1 P1 O2 118.6(4) . .
O1 P1 O3 105.1(4) . .
O2 P1 O3 109.8(3) . .
O1 P1 C8 110.7(4) . .
O2 P1 C8 108.8(4) . .
O3 P1 C8 102.6(3) . .
P1 O2 Cd1 130.5(3) . 4
C9 O3 P1 122.1(7) . .
C1 O4 Cd1 89.3(4) . .
C1 O5 Cd1 94.6(4) . .
Cd1 O6 H6A 109.2 . .
Cd1 O6 H6B 109.4 . .
H6A O6 H6B 109.5 . .
C13 N1 C11 105.0(6) . .
C13 N1 Cd1 112.5(5) . .
C11 N1 Cd1 142.4(5) . .
C14 N2 C16 105.3(7) . .
C14 N2 Cd1 112.5(5) . .
C16 N2 Cd1 142.0(6) . .
C13 N3 C12 106.9(6) . .
C13 N3 H3A 109.8 . .
C12 N3 H3A 110.2 . .
C14 N4 C15 106.6(7) . .
C14 N4 H4A 110.0 . .
C15 N4 H4A 109.8 . .
O4 C1 O5 121.4(6) . .
O4 C1 C2 120.3(7) . .
O5 C1 C2 118.3(7) . .
C7 C2 C3 118.7(11) . .
C7 C2 C1 121.7(9) . .
C3 C2 C1 119.6(10) . .
C4 C3 C2 119.4(11) . .
C4 C3 H3 120.1 . .
C2 C3 H3 120.4 . .
C5 C4 C3 122.2(10) . .
C5 C4 H4 119.1 . .
C3 C4 H4 118.6 . .
C6 C5 C4 117.1(11) . .
C6 C5 C8 123.3(11) . .
C4 C5 C8 119.6(9) . .
C5 C6 C7 121.4(12) . .
C5 C6 H6 119.4 . .
C7 C6 H6 119.2 . .
C2 C7 C6 120.9(11) . .
C2 C7 H7 119.8 . .
C6 C7 H7 119.3 . .
C5 C8 P1 115.1(6) . .
C5 C8 H8A 108.3 . .
P1 C8 H8A 108.4 . .
C5 C8 H8B 108.6 . .
P1 C8 H8B 108.7 . .
H8A C8 H8B 107.5 . .
C10 C9 O3 113.4(11) . .
C10 C9 H9A 108.9 . .
O3 C9 H9A 108.7 . .
C10 C9 H9B 109.0 . .
O3 C9 H9B 108.9 . .
H9A C9 H9B 107.8 . .
C9 C10 H10A 109.3 . .
C9 C10 H10B 109.6 . .
H10A C10 H10B 109.5 . .
C9 C10 H10C 109.5 . .
H10A C10 H10C 109.5 . .
H10B C10 H10C 109.5 . .
C12 C11 N1 109.4(7) . .
C12 C11 H11 125.3 . .
N1 C11 H11 125.2 . .
C11 C12 N3 106.5(7) . .
C11 C12 H12 126.8 . .
N3 C12 H12 126.7 . .
N1 C13 N3 112.2(6) . .
N1 C13 C14 120.7(6) . .
N3 C13 C14 127.1(6) . .
N2 C14 N4 111.5(7) . .
N2 C14 C13 120.1(7) . .
N4 C14 C13 128.3(7) . .
C16 C15 N4 107.3(7) . .
C16 C15 H15 126.2 . .
N4 C15 H15 126.5 . .
C15 C16 N2 109.1(8) . .
C15 C16 H16 125.3 . .
N2 C16 H16 125.6 . .
H1WB O1W H1WC 109.5 . .

loop_
_geom_bond_atom_site_label_1
_geom_bond_atom_site_label_2
_geom_bond_distance
_geom_bond_site_symmetry_2
Cd1 O2 2.211(5) 4_544
Cd1 O6 2.253(6) .
Cd1 N2 2.327(7) .
Cd1 N1 2.329(6) .
Cd1 O5 2.334(5) .
Cd1 O4 2.452(5) .
P1 O1 1.488(6) .
P1 O2 1.495(6) .
P1 O3 1.594(6) .
P1 C8 1.800(8) .
O2 Cd1 2.211(5) 4
O3 C9 1.435(12) .
O4 C1 1.255(9) .
O5 C1 1.262(9) .
O6 H6A 0.8502 .
O6 H6B 0.8500 .
N1 C13 1.326(9) .
N1 C11 1.375(9) .
N2 C14 1.336(10) .
N2 C16 1.373(11) .
N3 C13 1.335(9) .
N3 C12 1.368(10) .
N3 H3A 0.9000 .
N4 C14 1.346(10) .
N4 C15 1.364(12) .
N4 H4A 0.9000 .
C1 C2 1.509(12) .
C2 C7 1.367(14) .
C2 C3 1.399(12) .
C3 C4 1.385(13) .
C3 H3 0.9300 .
C4 C5 1.385(14) .
C4 H4 0.9300 .
C5 C6 1.383(11) .
C5 C8 1.514(12) .
C6 C7 1.388(14) .
C6 H6 0.9301 .
C7 H7 0.9300 .
C8 H8A 0.9700 .
C8 H8B 0.9700 .
C9 C10 1.430(14) .
C9 H9A 0.9699 .
C9 H9B 0.9700 .
C10 H10A 0.9599 .
C10 H10B 0.9599 .
C10 H10C 0.9601 .
C11 C12 1.362(11) .
C11 H11 0.9300 .
C12 H12 0.9302 .
C13 C14 1.446(10) .
C15 C16 1.361(13) .
C15 H15 0.9301 .
C16 H16 0.9299 .
O1W H1WB 0.8500 .
O1W H1WC 0.8500 .
